data_4348328
loop_
_publ_author_name
'Rajakannu, Palanisamy'
'Howlader, Rana'
'Kalita, Alok Ch.'
'Butcher, Raymond J.'
'Murugavel, Ramaswamy'

_publ_section_title
;
 Role of 4,4&#x2032;-bipyridine versus longer spacers
 4,4&#x2032;-azobipyridine, 1,2-bis(4-pyridyl)ethylene, and
 1,2-bis(pyridin-3-ylmethylene)hydrazine in the formation of thermally
 labile metallophosphate coordination polymers
;
_journal_issue 1
_journal_name_full 'Inorganic Chemistry Frontiers'
_journal_page_first 55
_journal_paper_doi 10.1039/C4QI00149D
_journal_volume 2
_journal_year 2015
_chemical_formula_sum 'C36 H56 Cd N8 O10 P2'
_chemical_formula_weight 935.23
_space_group_IT_number 2
_space_group_name_Hall '-P 1'
_space_group_name_H-M_alt 'P -1'
_symmetry_cell_setting triclinic
_symmetry_space_group_name_H-M 'P -1'
_atom_sites_solution_hydrogens geom
_atom_sites_solution_primary direct
_atom_sites_solution_secondary difmap
_audit_creation_method SHELXL-97
_audit_update_record
;
2013-06-04 deposited with the CCDC.
2014-11-21 downloaded from the CCDC.
;
_cell_angle_alpha 91.155(2)
_cell_angle_beta 92.669(2)
_cell_angle_gamma 102.119(2)
_cell_formula_units_Z 1
_cell_length_a 8.7071(3)
_cell_length_b 8.8842(3)
_cell_length_c 14.3210(3)
_cell_measurement_reflns_used 11502
_cell_measurement_temperature 150(2)
_cell_measurement_theta_max 32.7915
_cell_measurement_theta_min 3.3180
_cell_volume 1081.44(6)
_computing_cell_refinement
;
CrysAlisPro, Oxford Diffraction Ltd.,
Version 1.171.33.42 (release 29-05-2009 CrysAlis171 .NET)
(compiled May 29 2009,17:40:42)
;
_computing_data_collection
;
CrysAlisPro, Oxford Diffraction Ltd.,
Version 1.171.33.42 (release 29-05-2009 CrysAlis171 .NET)
(compiled May 29 2009,17:40:42)
;
_computing_data_reduction
;
CrysAlisPro, Oxford Diffraction Ltd.,
Version 1.171.33.42 (release 29-05-2009 CrysAlis171 .NET)
(compiled May 29 2009,17:40:42)
;
_computing_structure_refinement 'SHELXL-97 (Sheldrick, 1997)'
_diffrn_ambient_temperature 150(2)
_diffrn_detector_area_resol_mean 15.9948
_diffrn_measured_fraction_theta_full 0.997
_diffrn_measured_fraction_theta_max 0.997
_diffrn_measurement_device_type 'Xcalibur, Sapphire3'
_diffrn_measurement_method \w
_diffrn_radiation_monochromator graphite
_diffrn_radiation_source 'fine-focus sealed tube'
_diffrn_radiation_type MoK\a
_diffrn_radiation_wavelength 0.71073
_diffrn_reflns_av_R_equivalents 0.0149
_diffrn_reflns_av_sigmaI/netI 0.0167
_diffrn_reflns_limit_h_max 10
_diffrn_reflns_limit_h_min -10
_diffrn_reflns_limit_k_max 10
_diffrn_reflns_limit_k_min -10
_diffrn_reflns_limit_l_max 17
_diffrn_reflns_limit_l_min -16
_diffrn_reflns_number 8469
_diffrn_reflns_theta_full 25.00
_diffrn_reflns_theta_max 25.00
_diffrn_reflns_theta_min 3.32
_exptl_absorpt_coefficient_mu 0.641
_exptl_absorpt_correction_T_max 0.8666
_exptl_absorpt_correction_T_min 0.8261
_exptl_absorpt_correction_type multi-scan
_exptl_absorpt_process_details
;
CrysAlisPro, Oxford Diffraction Ltd.,
Version 1.171.33.66 (release 28-04-2010 CrysAlis171 .NET)
(compiled Apr 28 2010,14:27:37)
Empirical absorption correction using spherical harmonics,
 implemented in SCALE3 ABSPACK scaling algorithm.
;
_exptl_crystal_colour COLOURLESS
_exptl_crystal_density_diffrn 1.436
_exptl_crystal_density_method 'not measured'
_exptl_crystal_description BLOCK
_exptl_crystal_F_000 486
_exptl_crystal_size_max 0.31
_exptl_crystal_size_mid 0.28
_exptl_crystal_size_min 0.23
_refine_diff_density_max 0.562
_refine_diff_density_min -0.255
_refine_diff_density_rms 0.060
_refine_ls_extinction_method none
_refine_ls_goodness_of_fit_ref 1.080
_refine_ls_hydrogen_treatment mixed
_refine_ls_matrix_type full
_refine_ls_number_parameters 265
_refine_ls_number_reflns 3801
_refine_ls_number_restraints 0
_refine_ls_restrained_S_all 1.080
_refine_ls_R_factor_all 0.0242
_refine_ls_R_factor_gt 0.0234
_refine_ls_shift/su_max 0.000
_refine_ls_shift/su_mean 0.000
_refine_ls_structure_factor_coef Fsqd
_refine_ls_weighting_details 'calc w=1/[\s^2^(Fo^2^)+(0.0202P)^2^+1.5049P] where P=(Fo^2^+2Fc^2^)/3'
_refine_ls_weighting_scheme calc
_refine_ls_wR_factor_gt 0.0617
_refine_ls_wR_factor_ref 0.0620
_reflns_number_gt 3692
_reflns_number_total 3801
_reflns_threshold_expression >2sigma(I)
_cod_data_source_file c4qi00149d3.cif
_cod_data_source_block 4_shelxl
_cod_depositor_comments
;
The following automatic conversions were performed:

data item '_symmetry_cell_setting' value 'Triclinic' was changed to
'triclinic' in accordance with the
/home/saulius/struct/COD-crude-data/automatic-downloads/DataCite-retrospective/RSC/depositions/lib/dictionaries/cif_core.dic
dictionary named 'cif_core.dic' version 2.4.2 last updated on
2011-04-26.

Automatic conversion script
Id: cif_fix_values 6909 2019-04-08 15:41:33Z antanas 
;
_cod_original_sg_symbol_H-M P-1
_cod_database_code 4348328

loop_
_symmetry_equiv_pos_as_xyz
'x, y, z'
'-x, -y, -z'

loop_
_atom_site_label
_atom_site_type_symbol
_atom_site_fract_x
_atom_site_fract_y
_atom_site_fract_z
_atom_site_U_iso_or_equiv
_atom_site_adp_type
_atom_site_occupancy
_atom_site_symmetry_multiplicity
_atom_site_calc_flag
_atom_site_refinement_flags
Cd1 Cd 0.0000 0.5000 0.0000 0.01494(7) Uani 1 2 d S
P1 P -0.13927(6) 0.38275(6) 0.20557(4) 0.01848(13) Uani 1 1 d .
O1 O 0.00356(19) 0.43997(19) 0.15189(11) 0.0262(4) Uani 1 1 d .
O2 O -0.28744(19) 0.3067(2) 0.15336(11) 0.0275(4) Uani 1 1 d .
O3 O -0.15782(19) 0.53238(18) 0.26424(11) 0.0263(4) Uani 1 1 d .
O4 O -0.10647(19) 0.26180(19) 0.28042(11) 0.0262(4) Uani 1 1 d .
O5 O 0.22648(19) 0.68174(18) 0.03236(11) 0.0251(4) Uani 1 1 d .
N1 N 0.1555(2) 0.3145(2) -0.01902(13) 0.0198(4) Uani 1 1 d .
N2 N 0.4299(2) -0.0220(2) -0.01436(12) 0.0181(4) Uani 1 1 d .
N3 N -0.3313(2) 0.1319(2) 0.80023(13) 0.0262(4) Uani 1 1 d .
N4 N -0.4405(2) 0.0487(2) 0.51150(13) 0.0283(4) Uani 1 1 d .
C1 C 0.0433(3) 0.2512(3) 0.32728(16) 0.0248(5) Uani 1 1 d .
C2 C 0.1406(4) 0.1867(5) 0.2595(2) 0.0581(10) Uani 1 1 d .
H2A H 0.0806 0.0880 0.2331 0.087 Uiso 1 1 calc R
H2B H 0.2373 0.1710 0.2920 0.087 Uiso 1 1 calc R
H2C H 0.1675 0.2589 0.2090 0.087 Uiso 1 1 calc R
C3 C -0.0039(4) 0.1406(3) 0.4049(2) 0.0416(7) Uani 1 1 d .
H3A H -0.0702 0.1834 0.4472 0.062 Uiso 1 1 calc R
H3B H 0.0907 0.1249 0.4399 0.062 Uiso 1 1 calc R
H3C H -0.0626 0.0418 0.3780 0.062 Uiso 1 1 calc R
C4 C 0.1274(4) 0.4068(3) 0.3676(2) 0.0478(8) Uani 1 1 d .
H4A H 0.1538 0.4783 0.3168 0.072 Uiso 1 1 calc R
H4B H 0.2240 0.3963 0.4024 0.072 Uiso 1 1 calc R
H4C H 0.0588 0.4465 0.4099 0.072 Uiso 1 1 calc R
C5 C -0.2986(3) 0.5587(3) 0.30806(17) 0.0283(5) Uani 1 1 d .
C6 C -0.3628(4) 0.4286(4) 0.3707(2) 0.0546(9) Uani 1 1 d .
H6A H -0.4044 0.3348 0.3325 0.082 Uiso 1 1 calc R
H6B H -0.4473 0.4555 0.4062 0.082 Uiso 1 1 calc R
H6C H -0.2785 0.4108 0.4141 0.082 Uiso 1 1 calc R
C7 C -0.4200(3) 0.5809(4) 0.2336(2) 0.0452(7) Uani 1 1 d .
H7A H -0.3740 0.6653 0.1937 0.068 Uiso 1 1 calc R
H7B H -0.5110 0.6059 0.2633 0.068 Uiso 1 1 calc R
H7C H -0.4536 0.4858 0.1954 0.068 Uiso 1 1 calc R
C8 C -0.2374(4) 0.7076(4) 0.3641(2) 0.0543(9) Uani 1 1 d .
H8A H -0.1542 0.6935 0.4095 0.081 Uiso 1 1 calc R
H8B H -0.3236 0.7360 0.3973 0.081 Uiso 1 1 calc R
H8C H -0.1950 0.7896 0.3218 0.081 Uiso 1 1 calc R
C9 C 0.1116(3) 0.1806(3) -0.06645(16) 0.0245(5) Uani 1 1 d .
H9 H 0.0147 0.1613 -0.1025 0.029 Uiso 1 1 calc R
C10 C 0.2001(3) 0.0684(3) -0.06586(16) 0.0236(5) Uani 1 1 d .
H10 H 0.1647 -0.0263 -0.1000 0.028 Uiso 1 1 calc R
C11 C 0.3424(2) 0.0981(2) -0.01388(14) 0.0166(4) Uani 1 1 d .
C12 C 0.3899(2) 0.2358(3) 0.03657(15) 0.0196(4) Uani 1 1 d .
H12 H 0.4858 0.2577 0.0735 0.024 Uiso 1 1 calc R
C13 C 0.2929(3) 0.3407(3) 0.03130(15) 0.0210(5) Uani 1 1 d .
H13 H 0.3252 0.4361 0.0650 0.025 Uiso 1 1 calc R
C14 C -0.4614(3) 0.0306(3) 0.77002(16) 0.0246(5) Uani 1 1 d .
H14 H -0.5262 -0.0224 0.8157 0.029 Uiso 1 1 calc R
C15 C -0.5078(3) -0.0021(3) 0.67739(15) 0.0226(5) Uani 1 1 d .
H15 H -0.6031 -0.0727 0.6597 0.027 Uiso 1 1 calc R
C16 C -0.4100(3) 0.0722(3) 0.61035(15) 0.0232(5) Uani 1 1 d .
C17 C -0.2745(3) 0.1759(3) 0.63997(17) 0.0287(5) Uani 1 1 d .
H17 H -0.2059 0.2280 0.5958 0.034 Uiso 1 1 calc R
C18 C -0.2396(3) 0.2033(3) 0.73523(17) 0.0284(5) Uani 1 1 d .
H18 H -0.1467 0.2758 0.7550 0.034 Uiso 1 1 calc R
H5A H 0.2640 0.7515 0.0780 0.080 Uiso 1 1 d .
H5B H 0.2607 0.7134 -0.0196 0.080 Uiso 1 1 d .

loop_
_atom_site_aniso_label
_atom_site_aniso_U_11
_atom_site_aniso_U_22
_atom_site_aniso_U_33
_atom_site_aniso_U_23
_atom_site_aniso_U_13
_atom_site_aniso_U_12
Cd1 0.01462(11) 0.01390(11) 0.01666(12) 0.00116(8) -0.00065(8) 0.00407(8)
P1 0.0186(3) 0.0219(3) 0.0149(3) -0.0008(2) -0.0010(2) 0.0048(2)
O1 0.0244(8) 0.0353(9) 0.0181(8) 0.0058(7) -0.0012(6) 0.0047(7)
O2 0.0235(8) 0.0349(9) 0.0219(8) -0.0051(7) -0.0026(7) 0.0023(7)
O3 0.0248(8) 0.0248(8) 0.0284(9) -0.0048(7) -0.0013(7) 0.0046(7)
O4 0.0247(8) 0.0259(8) 0.0265(9) 0.0054(7) -0.0010(7) 0.0019(7)
O5 0.0258(8) 0.0240(8) 0.0203(8) -0.0013(6) 0.0008(6) -0.0064(7)
N1 0.0195(9) 0.0199(9) 0.0214(9) 0.0002(7) -0.0004(7) 0.0075(8)
N2 0.0177(8) 0.0182(9) 0.0190(9) 0.0000(7) -0.0001(7) 0.0056(7)
N3 0.0357(11) 0.0226(10) 0.0201(10) -0.0027(8) -0.0028(8) 0.0067(9)
N4 0.0335(11) 0.0301(11) 0.0178(10) -0.0009(8) 0.0003(8) -0.0005(8)
C1 0.0270(12) 0.0259(12) 0.0220(11) 0.0054(9) -0.0045(9) 0.0075(10)
C2 0.065(2) 0.087(3) 0.0399(17) 0.0153(17) 0.0067(15) 0.055(2)
C3 0.0466(17) 0.0387(15) 0.0368(15) 0.0142(12) -0.0050(13) 0.0026(13)
C4 0.0476(17) 0.0343(15) 0.0544(19) 0.0084(13) -0.0258(15) -0.0015(13)
C5 0.0317(13) 0.0286(13) 0.0269(13) -0.0043(10) 0.0045(10) 0.0112(11)
C6 0.062(2) 0.0521(19) 0.058(2) 0.0154(16) 0.0336(17) 0.0245(17)
C7 0.0382(16) 0.0601(19) 0.0441(17) -0.0080(14) -0.0031(13) 0.0280(15)
C8 0.059(2) 0.0484(19) 0.057(2) -0.0257(16) -0.0042(16) 0.0199(16)
C9 0.0200(11) 0.0246(12) 0.0290(12) -0.0031(10) -0.0074(9) 0.0071(9)
C10 0.0230(11) 0.0196(11) 0.0286(12) -0.0055(9) -0.0039(9) 0.0071(9)
C11 0.0177(10) 0.0166(10) 0.0168(10) 0.0030(8) 0.0029(8) 0.0060(8)
C12 0.0157(10) 0.0228(11) 0.0206(11) -0.0014(9) -0.0018(8) 0.0056(9)
C13 0.0214(11) 0.0188(11) 0.0232(11) -0.0035(9) -0.0016(9) 0.0065(9)
C14 0.0309(12) 0.0242(12) 0.0191(11) 0.0000(9) 0.0029(9) 0.0066(10)
C15 0.0259(12) 0.0206(11) 0.0208(11) 0.0000(9) 0.0010(9) 0.0041(9)
C16 0.0309(12) 0.0215(11) 0.0170(11) -0.0010(9) -0.0010(9) 0.0057(10)
C17 0.0340(13) 0.0258(12) 0.0229(12) 0.0014(10) 0.0019(10) -0.0015(10)
C18 0.0343(13) 0.0220(12) 0.0264(13) -0.0029(10) -0.0064(10) 0.0022(10)

loop_
_atom_type_symbol
_atom_type_description
_atom_type_scat_dispersion_real
_atom_type_scat_dispersion_imag
_atom_type_scat_source
C C 0.0033 0.0016 'International Tables Vol C Tables 4.2.6.8 and 6.1.1.4'
H H 0.0000 0.0000 'International Tables Vol C Tables 4.2.6.8 and 6.1.1.4'
N N 0.0061 0.0033 'International Tables Vol C Tables 4.2.6.8 and 6.1.1.4'
O O 0.0106 0.0060 'International Tables Vol C Tables 4.2.6.8 and 6.1.1.4'
P P 0.1023 0.0942 'International Tables Vol C Tables 4.2.6.8 and 6.1.1.4'
Cd Cd -0.8075 1.2024 'International Tables Vol C Tables 4.2.6.8 and 6.1.1.4'

loop_
_geom_angle_atom_site_label_1
_geom_angle_atom_site_label_2
_geom_angle_atom_site_label_3
_geom_angle
_geom_angle_site_symmetry_1
_geom_angle_site_symmetry_3
O1 Cd1 O1 180.00(8) . 2_565
O1 Cd1 O5 91.69(6) . 2_565
O1 Cd1 O5 88.31(6) 2_565 2_565
O1 Cd1 O5 88.31(6) . .
O1 Cd1 O5 91.69(6) 2_565 .
O5 Cd1 O5 180.0 2_565 .
O1 Cd1 N1 85.43(6) . .
O1 Cd1 N1 94.57(6) 2_565 .
O5 Cd1 N1 91.33(6) 2_565 .
O5 Cd1 N1 88.67(6) . .
O1 Cd1 N1 94.57(6) . 2_565
O1 Cd1 N1 85.43(6) 2_565 2_565
O5 Cd1 N1 88.67(6) 2_565 2_565
O5 Cd1 N1 91.33(6) . 2_565
N1 Cd1 N1 180.00(9) . 2_565
O2 P1 O1 118.66(9) . .
O2 P1 O4 105.27(9) . .
O1 P1 O4 110.79(9) . .
O2 P1 O3 112.39(9) . .
O1 P1 O3 103.13(9) . .
O4 P1 O3 106.06(9) . .
P1 O1 Cd1 124.89(9) . .
C5 O3 P1 127.34(15) . .
C1 O4 P1 128.14(14) . .
Cd1 O5 H5B 106.87(12) . .
C9 N1 C13 117.86(19) . .
C9 N1 Cd1 125.85(14) . .
C13 N1 Cd1 115.86(14) . .
N2 N2 C11 113.5(2) 2_655 .
C18 N3 C14 117.1(2) . .
N4 N4 C16 114.5(2) 2_456 .
O4 C1 C2 109.2(2) . .
O4 C1 C4 110.5(2) . .
C2 C1 C4 111.9(3) . .
O4 C1 C3 103.8(2) . .
C2 C1 C3 110.8(2) . .
C4 C1 C3 110.3(2) . .
C1 C2 H2A 109.5 . .
C1 C2 H2B 109.5 . .
H2A C2 H2B 109.5 . .
C1 C2 H2C 109.5 . .
H2A C2 H2C 109.5 . .
H2B C2 H2C 109.5 . .
C1 C3 H3A 109.5 . .
C1 C3 H3B 109.5 . .
H3A C3 H3B 109.5 . .
C1 C3 H3C 109.5 . .
H3A C3 H3C 109.5 . .
H3B C3 H3C 109.5 . .
C1 C4 H4A 109.5 . .
C1 C4 H4B 109.5 . .
H4A C4 H4B 109.5 . .
C1 C4 H4C 109.5 . .
H4A C4 H4C 109.5 . .
H4B C4 H4C 109.5 . .
O3 C5 C6 110.9(2) . .
O3 C5 C7 109.8(2) . .
C6 C5 C7 111.6(3) . .
O3 C5 C8 102.6(2) . .
C6 C5 C8 111.3(3) . .
C7 C5 C8 110.3(2) . .
C5 C6 H6A 109.5 . .
C5 C6 H6B 109.5 . .
H6A C6 H6B 109.5 . .
C5 C6 H6C 109.5 . .
H6A C6 H6C 109.5 . .
H6B C6 H6C 109.5 . .
C5 C7 H7A 109.5 . .
C5 C7 H7B 109.5 . .
H7A C7 H7B 109.5 . .
C5 C7 H7C 109.5 . .
H7A C7 H7C 109.5 . .
H7B C7 H7C 109.5 . .
C5 C8 H8A 109.5 . .
C5 C8 H8B 109.5 . .
H8A C8 H8B 109.5 . .
C5 C8 H8C 109.5 . .
H8A C8 H8C 109.5 . .
H8B C8 H8C 109.5 . .
N1 C9 C10 123.2(2) . .
N1 C9 H9 118.4 . .
C10 C9 H9 118.4 . .
C9 C10 C11 118.0(2) . .
C9 C10 H10 121.0 . .
C11 C10 H10 121.0 . .
C12 C11 C10 119.77(19) . .
C12 C11 N2 123.91(19) . .
C10 C11 N2 116.29(19) . .
C13 C12 C11 117.7(2) . .
C13 C12 H12 121.1 . .
C11 C12 H12 121.1 . .
N1 C13 C12 123.4(2) . .
N1 C13 H13 118.3 . .
C12 C13 H13 118.3 . .
N3 C14 C15 124.5(2) . .
N3 C14 H14 117.8 . .
C15 C14 H14 117.8 . .
C14 C15 C16 117.7(2) . .
C14 C15 H15 121.2 . .
C16 C15 H15 121.2 . .
C17 C16 C15 118.7(2) . .
C17 C16 N4 116.9(2) . .
C15 C16 N4 124.4(2) . .
C16 C17 C18 119.2(2) . .
C16 C17 H17 120.4 . .
C18 C17 H17 120.4 . .
N3 C18 C17 122.8(2) . .
N3 C18 H18 118.6 . .
C17 C18 H18 118.6 . .

loop_
_geom_bond_atom_site_label_1
_geom_bond_atom_site_label_2
_geom_bond_distance
_geom_bond_site_symmetry_2
Cd1 O1 2.2504(15) .
Cd1 O1 2.2504(15) 2_565
Cd1 O5 2.2931(15) 2_565
Cd1 O5 2.2931(15) .
Cd1 N1 2.3617(18) .
Cd1 N1 2.3617(18) 2_565
P1 O2 1.4844(17) .
P1 O1 1.4951(17) .
P1 O4 1.5912(16) .
P1 O3 1.5990(17) .
O3 C5 1.461(3) .
O4 C1 1.460(3) .
N1 C9 1.332(3) .
N1 C13 1.342(3) .
N2 N2 1.248(4) 2_655
N2 C11 1.436(3) .
N3 C18 1.336(3) .
N3 C14 1.339(3) .
N4 N4 1.229(4) 2_456
N4 C16 1.431(3) .
C1 C2 1.500(4) .
C1 C4 1.511(4) .
C1 C3 1.513(3) .
C2 H2A 0.9800 .
C2 H2B 0.9800 .
C2 H2C 0.9800 .
C3 H3A 0.9800 .
C3 H3B 0.9800 .
C3 H3C 0.9800 .
C4 H4A 0.9800 .
C4 H4B 0.9800 .
C4 H4C 0.9800 .
C5 C6 1.507(4) .
C5 C7 1.512(4) .
C5 C8 1.517(4) .
C6 H6A 0.9800 .
C6 H6B 0.9800 .
C6 H6C 0.9800 .
C7 H7A 0.9800 .
C7 H7B 0.9800 .
C7 H7C 0.9800 .
C8 H8A 0.9800 .
C8 H8B 0.9800 .
C8 H8C 0.9800 .
C9 C10 1.382(3) .
C9 H9 0.9500 .
C10 C11 1.388(3) .
C10 H10 0.9500 .
C11 C12 1.384(3) .
C12 C13 1.383(3) .
C12 H12 0.9500 .
C13 H13 0.9500 .
C14 C15 1.376(3) .
C14 H14 0.9500 .
C15 C16 1.396(3) .
C15 H15 0.9500 .
C16 C17 1.379(3) .
C17 C18 1.389(3) .
C17 H17 0.9500 .
C18 H18 0.9500 .

loop_
_geom_torsion_atom_site_label_1
_geom_torsion_atom_site_label_2
_geom_torsion_atom_site_label_3
_geom_torsion_atom_site_label_4
_geom_torsion
_geom_torsion_site_symmetry_1
O2 P1 O1 Cd1 23.24(16) .
O4 P1 O1 Cd1 145.15(10) .
O3 P1 O1 Cd1 -101.74(12) .
O1 Cd1 O1 P1 -32(100) 2_565
O5 Cd1 O1 P1 -31.11(12) 2_565
O5 Cd1 O1 P1 148.89(12) .
N1 Cd1 O1 P1 -122.32(12) .
N1 Cd1 O1 P1 57.68(12) 2_565
O2 P1 O3 C5 32.1(2) .
O1 P1 O3 C5 161.01(18) .
O4 P1 O3 C5 -82.46(19) .
O2 P1 O4 C1 157.14(18) .
O1 P1 O4 C1 27.7(2) .
O3 P1 O4 C1 -83.55(19) .
O1 Cd1 N1 C9 112.98(19) .
O1 Cd1 N1 C9 -67.02(19) 2_565
O5 Cd1 N1 C9 21.39(19) 2_565
O5 Cd1 N1 C9 -158.61(19) .
N1 Cd1 N1 C9 -34(100) 2_565
O1 Cd1 N1 C13 -59.29(16) .
O1 Cd1 N1 C13 120.71(16) 2_565
O5 Cd1 N1 C13 -150.88(16) 2_565
O5 Cd1 N1 C13 29.12(16) .
N1 Cd1 N1 C13 154(100) 2_565
P1 O4 C1 C2 -74.3(3) .
P1 O4 C1 C4 49.2(3) .
P1 O4 C1 C3 167.45(18) .
P1 O3 C5 C6 53.1(3) .
P1 O3 C5 C7 -70.7(3) .
P1 O3 C5 C8 172.07(19) .
C13 N1 C9 C10 0.2(3) .
Cd1 N1 C9 C10 -171.89(18) .
N1 C9 C10 C11 -0.7(4) .
C9 C10 C11 C12 1.1(3) .
C9 C10 C11 N2 179.4(2) .
N2 N2 C11 C12 -17.5(3) 2_655
N2 N2 C11 C10 164.3(2) 2_655
C10 C11 C12 C13 -1.2(3) .
N2 C11 C12 C13 -179.3(2) .
C9 N1 C13 C12 -0.3(3) .
Cd1 N1 C13 C12 172.59(17) .
C11 C12 C13 N1 0.8(3) .
C18 N3 C14 C15 -1.3(3) .
N3 C14 C15 C16 2.0(4) .
C14 C15 C16 C17 -1.2(3) .
C14 C15 C16 N4 178.9(2) .
N4 N4 C16 C17 177.6(3) 2_456
N4 N4 C16 C15 -2.6(4) 2_456
C15 C16 C17 C18 0.0(4) .
N4 C16 C17 C18 179.8(2) .
C14 N3 C18 C17 -0.1(4) .
C16 C17 C18 N3 0.7(4) .
